data_2002972
loop_
_publ_author_name
'Ferguson, George'
'Glidewell, Christopher'
'Gregson, Richard M.'
'Lavender, Emma S.'

_publ_section_title
;
 Crystal engineering using bisphenols: interwoven ladders, sheet and
 framework structures in the binary adducts of 4,4'-sulfonyldiphenol
 with pyrazine (2/1), 4,4'-bipyridyl (1/1),
 <i>trans</i>-1,2-bis(4-pyridyl)ethene (1/1), 1,2-bis(4-pyridyl)ethane
 (1/1) and 4,4'-trimethylenedipyridine (1/1), and in
 4,4'-sulfonyldiphenol--4,4'-trimethylenedipiperidine--water (2/2/1)
;
_journal_coden_ASTM ASBSDK
_journal_issue 4
_journal_name_full
;
 Acta Crystallographica, Section B: Structural Science
;
_journal_page_first 573
_journal_page_last 590
_journal_paper_doi 10.1107/S0108768199002645
_journal_volume 55
_journal_year 1999
_chemical_formula_moiety 'C12 H10 O4 S, C10 H8 N2'
_chemical_formula_sum 'C22 H18 N2 O4 S'
_chemical_formula_weight 406.44
_chemical_name_systematic
;
4,4'-Sulfonyldiphenol-4,4'-bipyridyl (1/1)
;
_space_group_IT_number 14
_symmetry_cell_setting monoclinic
_symmetry_space_group_name_Hall '-P 2yn'
_symmetry_space_group_name_H-M 'P 1 21/n 1'
_cell_angle_alpha 90.00
_cell_angle_beta 105.921(10)
_cell_angle_gamma 90.00
_cell_formula_units_Z 4
_cell_length_a 7.5765(10)
_cell_length_b 23.9154(10)
_cell_length_c 11.225(2)
_cell_measurement_reflns_used 25
_cell_measurement_temperature 294.0(10)
_cell_measurement_theta_max 18.76
_cell_measurement_theta_min 9.50
_cell_volume 1955.9(5)
_computing_cell_refinement 'SET4 & CELDIM (Enraf-Nonius, 1992)'
_computing_data_collection 'CAD4 (Enraf-Nonius, 1992)'
_computing_data_reduction 'DATRD2 in NRCVAX96 (Gabe et al., 1989)'
_computing_molecular_graphics 'NRCVAX96, ORTEP (Johnson, 1976), PLATON (Spek, 1998)'
_computing_publication_material 'NRCVAX96, SHELXL97  and WordPerfect macro PRPCIF97 (Ferguson, 1997)'
_computing_structure_refinement 'NRCVAX96 and SHELXL97 (Sheldrick, 1997)'
_computing_structure_solution 'SHELXS97 (Sheldrick, 1997)'
_diffrn_ambient_temperature 294.0(10)
_diffrn_measured_fraction_theta_full 0.999
_diffrn_measured_fraction_theta_max 0.999
_diffrn_measurement_device_type 'Enraf-Nonius CAD-4'
_diffrn_measurement_method \q/2\q
_diffrn_radiation_monochromator graphite
_diffrn_radiation_source 'X-ray tube'
_diffrn_radiation_type 'Mo K\a'
_diffrn_radiation_wavelength 0.7107
_diffrn_reflns_av_R_equivalents 0.011
_diffrn_reflns_av_sigmaI/netI 0.0374
_diffrn_reflns_limit_h_max 8
_diffrn_reflns_limit_h_min -9
_diffrn_reflns_limit_k_max 28
_diffrn_reflns_limit_k_min 0
_diffrn_reflns_limit_l_max 13
_diffrn_reflns_limit_l_min 0
_diffrn_reflns_number 3774
_diffrn_reflns_theta_full 25.11
_diffrn_reflns_theta_max 25.11
_diffrn_reflns_theta_min 2.07
_diffrn_standards_decay_% 'no decay, variation 0.6'
_diffrn_standards_interval_time 120
_diffrn_standards_number 3
_exptl_absorpt_coefficient_mu 0.197
_exptl_absorpt_correction_T_max .9706
_exptl_absorpt_correction_T_min .9522
_exptl_absorpt_correction_type gaussian
_exptl_absorpt_process_details 'ABSO in NRCVAX96 (Gabe et al., 1989)'
_exptl_crystal_colour colourless
_exptl_crystal_density_diffrn 1.380
_exptl_crystal_density_meas ?
_exptl_crystal_description needle
_exptl_crystal_F_000 848
_exptl_crystal_size_max .42
_exptl_crystal_size_mid .22
_exptl_crystal_size_min .18
_refine_diff_density_max 0.226
_refine_diff_density_min -0.247
_refine_ls_extinction_coef 0.0043(9)
_refine_ls_extinction_method SHELXL
_refine_ls_goodness_of_fit_ref 1.053
_refine_ls_hydrogen_treatment constr
_refine_ls_matrix_type full
_refine_ls_number_parameters 265
_refine_ls_number_reflns 3504
_refine_ls_number_restraints 0
_refine_ls_restrained_S_all 1.053
_refine_ls_R_factor_all 0.0667
_refine_ls_R_factor_gt 0.0392
_refine_ls_shift/su_max 0.000
_refine_ls_shift/su_mean 0.000
_refine_ls_structure_factor_coef Fsqd
_refine_ls_weighting_details 'w=1/[\s^2^(Fo^2^)+(0.0495P)^2^+0.0855P] where P=(Fo^2^+2Fc^2^)/3'
_refine_ls_weighting_scheme calc
_refine_ls_wR_factor_ref 0.0984
_reflns_number_gt 2461
_reflns_number_total 3504
_reflns_threshold_expression >2\s(I)
_cod_data_source_file cf0004.cif
_cod_data_source_block 6a
_cod_depositor_comments
;
The following automatic conversions were performed:

'_refine_ls_weighting_scheme' value 'calc
w=1/[\s^2^(Fo^2^)+(0.0495P)^2^+0.0855P] where P=(Fo^2^+2Fc^2^)/3' was
changed to 'calc'. New tag '_refine_ls_weighting_details' was
created. The value of the new tag was set to
'w=1/[\s^2^(Fo^2^)+(0.0495P)^2^+0.0855P] where P=(Fo^2^+2Fc^2^)/3'.

Automatic conversion script
Id: cif_fix_values 3143 2015-03-26 13:38:13Z robertas 
;
_cod_original_cell_volume 1955.9(4)
_cod_original_sg_symbol_H-M 'P 21/n'
_cod_database_code 2002972
_cod_database_fobs_code 2002972

loop_
_symmetry_equiv_pos_as_xyz
'x, y, z'
'-x+1/2, y+1/2, -z+1/2'
'-x, -y, -z'
'x-1/2, -y-1/2, z-1/2'

loop_
_atom_site_label
_atom_site_fract_x
_atom_site_fract_y
_atom_site_fract_z
_atom_site_U_iso_or_equiv
_atom_site_adp_type
_atom_site_calc_flag
_atom_site_refinement_flags
_atom_site_occupancy
_atom_site_disorder_assembly
_atom_site_disorder_group
_atom_site_type_symbol
S1 0.50024(8) 0.24501(2) -0.04646(5) 0.03750(17) Uani d . 1 . . S
O11 0.6892(2) 0.26237(6) -0.02331(14) 0.0484(4) Uani d . 1 . . O
O12 0.3867(2) 0.24369(6) -0.17218(13) 0.0478(4) Uani d . 1 . . O
O14 0.4628(3) 0.02237(6) 0.16747(14) 0.0576(5) Uani d . 1 . . O
O24 0.1492(2) 0.36777(8) 0.27812(14) 0.0578(5) Uani d . 1 . . O
C11 0.4917(3) 0.17847(8) 0.01930(17) 0.0344(5) Uani d . 1 . . C
C12 0.5800(3) 0.16908(9) 0.14344(18) 0.0424(5) Uani d . 1 . . C
C13 0.5713(3) 0.11760(9) 0.19461(19) 0.0441(6) Uani d . 1 . . C
C14 0.4748(3) 0.07416(8) 0.12264(18) 0.0388(5) Uani d . 1 . . C
C15 0.3884(3) 0.08386(9) -0.00124(19) 0.0432(5) Uani d . 1 . . C
C16 0.3947(3) 0.13566(8) -0.05259(18) 0.0380(5) Uani d . 1 . . C
C21 0.3963(3) 0.28776(8) 0.04213(18) 0.0369(5) Uani d . 1 . . C
C22 0.5046(3) 0.31290(9) 0.14813(19) 0.0412(5) Uani d . 1 . . C
C23 0.4241(3) 0.34028(9) 0.2271(2) 0.0451(6) Uani d . 1 . . C
C24 0.2343(3) 0.34222(9) 0.20179(19) 0.0418(5) Uani d . 1 . . C
C25 0.1260(3) 0.31734(9) 0.0949(2) 0.0468(6) Uani d . 1 . . C
C26 0.2065(3) 0.29020(9) 0.0155(2) 0.0429(5) Uani d . 1 . . C
N31 0.6742(3) -0.00330(8) 0.39881(17) 0.0543(5) Uani d . 1 . . N
C32 0.7099(4) -0.05730(10) 0.4157(2) 0.0626(7) Uani d . 1 . . C
C33 0.7944(4) -0.08108(10) 0.5289(2) 0.0574(7) Uani d . 1 . . C
C34 0.8442(3) -0.04787(8) 0.63313(19) 0.0411(5) Uani d . 1 . . C
C35 0.8023(4) 0.00828(9) 0.6157(2) 0.0584(7) Uani d . 1 . . C
C36 0.7209(4) 0.02832(10) 0.4990(2) 0.0626(7) Uani d . 1 . . C
N41 1.1158(3) -0.11110(8) 0.99419(17) 0.0502(5) Uani d . 1 . . N
C42 1.1305(3) -0.05829(10) 0.9630(2) 0.0507(6) Uani d . 1 . . C
C43 1.0455(3) -0.03670(9) 0.8486(2) 0.0506(6) Uani d . 1 . . C
C44 0.9369(3) -0.07054(8) 0.75781(19) 0.0393(5) Uani d . 1 . . C
C45 0.9223(3) -0.12621(9) 0.7896(2) 0.0487(6) Uani d . 1 . . C
C46 1.0126(3) -0.14408(10) 0.9069(2) 0.0537(6) Uani d . 1 . . C
H14 0.5314 0.0200 0.2379 0.086 Uiso calc R 1 . . H
H24 0.2235 0.3736 0.3453 0.087 Uiso calc R 1 . . H
H12 0.6451 0.1978 0.1919 0.051 Uiso calc R 1 . . H
H13 0.6302 0.1115 0.2779 0.053 Uiso calc R 1 . . H
H15 0.3254 0.0549 -0.0502 0.052 Uiso calc R 1 . . H
H16 0.3340 0.1420 -0.1355 0.046 Uiso calc R 1 . . H
H22 0.6319 0.3113 0.1658 0.049 Uiso calc R 1 . . H
H23 0.4969 0.3576 0.2978 0.054 Uiso calc R 1 . . H
H25 -0.0012 0.3191 0.0771 0.056 Uiso calc R 1 . . H
H26 0.1338 0.2735 -0.0560 0.052 Uiso calc R 1 . . H
H32 0.6760 -0.0807 0.3470 0.075 Uiso calc R 1 . . H
H33 0.8176 -0.1193 0.5349 0.069 Uiso calc R 1 . . H
H35 0.8293 0.0325 0.6831 0.070 Uiso calc R 1 . . H
H36 0.6971 0.0665 0.4899 0.075 Uiso calc R 1 . . H
H42 1.2026 -0.0345 1.0222 0.061 Uiso calc R 1 . . H
H43 1.0610 0.0008 0.8320 0.061 Uiso calc R 1 . . H
H45 0.8523 -0.1511 0.7321 0.058 Uiso calc R 1 . . H
H46 1.0008 -0.1814 0.9265 0.064 Uiso calc R 1 . . H

loop_
_atom_site_aniso_label
_atom_site_aniso_U_11
_atom_site_aniso_U_22
_atom_site_aniso_U_33
_atom_site_aniso_U_12
_atom_site_aniso_U_13
_atom_site_aniso_U_23
S1 0.0405(3) 0.0362(3) 0.0330(3) 0.0015(2) 0.0054(2) 0.0021(2)
O11 0.0417(9) 0.0518(9) 0.0530(9) -0.0064(7) 0.0155(7) -0.0002(7)
O12 0.0571(10) 0.0469(9) 0.0329(8) 0.0058(8) 0.0013(7) 0.0034(6)
O14 0.0734(13) 0.0406(9) 0.0481(10) -0.0083(8) -0.0015(9) 0.0071(7)
O24 0.0477(11) 0.0752(11) 0.0498(10) 0.0038(9) 0.0123(8) -0.0154(9)
C11 0.0324(12) 0.0349(10) 0.0327(11) 0.0047(9) 0.0037(9) -0.0011(8)
C12 0.0481(14) 0.0386(12) 0.0326(11) -0.0012(10) -0.0021(10) -0.0041(9)
C13 0.0524(15) 0.0428(12) 0.0299(11) 0.0039(11) -0.0009(10) 0.0022(9)
C14 0.0417(13) 0.0360(11) 0.0361(11) 0.0018(10) 0.0059(10) 0.0032(9)
C15 0.0430(14) 0.0404(12) 0.0396(12) -0.0064(10) 0.0000(10) -0.0031(9)
C16 0.0359(12) 0.0437(12) 0.0293(10) 0.0000(10) 0.0001(9) -0.0006(9)
C21 0.0380(13) 0.0324(11) 0.0362(11) 0.0008(9) 0.0034(9) 0.0012(8)
C22 0.0334(12) 0.0433(12) 0.0429(12) 0.0002(10) 0.0036(10) -0.0033(10)
C23 0.0396(14) 0.0482(13) 0.0420(12) -0.0047(11) 0.0019(10) -0.0120(10)
C24 0.0454(15) 0.0382(12) 0.0411(12) 0.0025(10) 0.0110(10) -0.0012(9)
C25 0.0326(13) 0.0533(14) 0.0499(14) 0.0028(11) 0.0036(11) -0.0046(11)
C26 0.0390(13) 0.0420(12) 0.0408(12) -0.0012(10) -0.0008(10) -0.0064(10)
N31 0.0608(14) 0.0507(12) 0.0445(11) 0.0019(10) 0.0030(10) 0.0062(9)
C32 0.083(2) 0.0516(15) 0.0423(14) 0.0033(14) -0.0004(14) -0.0060(11)
C33 0.0735(19) 0.0397(13) 0.0501(14) 0.0057(12) 0.0019(13) -0.0033(10)
C34 0.0373(13) 0.0402(12) 0.0430(12) -0.0004(10) 0.0066(10) 0.0017(9)
C35 0.0802(19) 0.0402(13) 0.0458(13) 0.0058(13) 0.0020(13) -0.0015(10)
C36 0.083(2) 0.0421(13) 0.0532(15) 0.0066(13) 0.0017(14) 0.0080(11)
N41 0.0454(12) 0.0589(12) 0.0458(11) 0.0037(10) 0.0116(10) 0.0107(10)
C42 0.0501(15) 0.0551(15) 0.0424(13) -0.0004(12) 0.0048(11) -0.0032(11)
C43 0.0524(15) 0.0416(12) 0.0503(13) -0.0017(11) 0.0016(12) 0.0024(11)
C44 0.0358(12) 0.0410(12) 0.0401(12) 0.0032(10) 0.0087(10) 0.0017(9)
C45 0.0496(15) 0.0439(12) 0.0483(13) -0.0031(11) 0.0062(11) 0.0002(10)
C46 0.0590(17) 0.0453(13) 0.0546(15) -0.0038(12) 0.0117(13) 0.0126(11)

loop_
_atom_type_symbol
_atom_type_description
_atom_type_scat_dispersion_real
_atom_type_scat_dispersion_imag
_atom_type_scat_source
C C 0.0033 0.0016 'International Tables Vol C Tables 4.2.6.8 and 6.1.1.4'
H H 0.0000 0.0000 'International Tables Vol C Tables 4.2.6.8 and 6.1.1.4'
N N 0.0061 0.0033 'International Tables Vol C Tables 4.2.6.8 and 6.1.1.4'
O O 0.0106 0.0060 'International Tables Vol C Tables 4.2.6.8 and 6.1.1.4'
S S 0.1246 0.1234 'International Tables Vol C Tables 4.2.6.8 and 6.1.1.4'

loop_
_geom_angle_atom_site_label_1
_geom_angle_atom_site_label_2
_geom_angle_atom_site_label_3
_geom_angle
_geom_angle_publ_flag
O11 S1 O12 118.68(10) no
O12 S1 C21 109.15(9) no
O11 S1 C21 107.89(10) no
O12 S1 C11 108.08(9) no
O11 S1 C11 109.42(9) no
C11 S1 C21 102.40(9) no
C12 C11 C16 119.87(18) no
S1 C11 C16 119.90(15) no
S1 C11 C12 120.23(15) no
C11 C12 C13 120.12(19) no
C12 C13 C14 120.36(19) no
O14 C14 C15 117.83(18) no
O14 C14 C13 123.12(18) no
C13 C14 C15 119.05(19) no
C14 C15 C16 120.79(19) no
C11 C16 C15 119.80(18) no
C22 C21 C26 120.2(2) no
S1 C21 C22 119.17(17) no
S1 C21 C26 120.11(16) no
C21 C22 C23 119.9(2) no
C22 C23 C24 120.2(2) no
O24 C24 C25 118.1(2) no
O24 C24 C23 122.2(2) no
C23 C24 C25 119.8(2) no
C24 C25 C26 120.1(2) no
C21 C26 C25 119.9(2) no
C32 N31 C36 116.2(2) no
N31 C32 C33 124.1(2) no
C32 C33 C34 119.6(2) no
C33 C34 C35 116.2(2) no
C33 C34 C44 122.55(19) no
C35 C34 C44 121.3(2) no
C34 C35 C36 120.0(2) no
N31 C36 C35 123.9(2) no
C42 N41 C46 116.5(2) no
N41 C42 C43 123.7(2) no
C42 C43 C44 120.2(2) no
C43 C44 C45 116.4(2) no
C34 C44 C43 120.87(19) no
C34 C44 C45 122.75(19) no
C44 C45 C46 119.3(2) no
N41 C46 C45 123.9(2) no

loop_
_geom_bond_atom_site_label_1
_geom_bond_atom_site_label_2
_geom_bond_distance
_geom_bond_publ_flag
S1 O11 1.4438(15) no
S1 O12 1.4377(15) no
S1 C11 1.7628(19) no
S1 C21 1.756(2) no
O14 C14 1.349(2) no
O24 C24 1.351(3) no
C11 C12 1.389(3) no
C11 C16 1.384(3) no
C12 C13 1.368(3) no
C13 C14 1.394(3) no
C14 C15 1.384(3) no
C15 C16 1.373(3) no
C21 C22 1.384(3) no
C21 C26 1.388(3) no
C22 C23 1.373(3) no
C23 C24 1.388(3) no
C24 C25 1.388(3) no
C25 C26 1.373(3) no
N31 C32 1.322(3) no
N31 C36 1.320(3) no
C32 C33 1.379(3) no
C33 C34 1.378(3) no
C34 C35 1.381(3) no
C34 C44 1.485(3) no
C35 C36 1.372(3) no
N41 C42 1.323(3) no
N41 C46 1.332(3) no
C42 C43 1.370(3) no
C43 C44 1.383(3) no
C44 C45 1.391(3) no
C45 C46 1.375(3) no

loop_
_geom_hbond_atom_site_label_D
_geom_hbond_atom_site_label_H
_geom_hbond_atom_site_label_A
_geom_hbond_site_symmetry_A
_geom_hbond_distance_DH
_geom_hbond_distance_HA
_geom_hbond_distance_DA
_geom_hbond_angle_DHA
_geom_hbond_publ_flag
O14 H14 N31 . .82 1.92 2.721(3) 167 no
O24 H24 N41 2_656 .82 1.91 2.731(3) 176 no
C12 H12 O12 4_666 .93 2.47 3.376(3) 165 no
C42 H42 O14 1_656 .93 2.58 3.487(3) 167 no

loop_
_geom_torsion_atom_site_label_1
_geom_torsion_atom_site_label_2
_geom_torsion_atom_site_label_3
_geom_torsion_atom_site_label_4
_geom_torsion
_geom_torsion_publ_flag
O12 S1 C11 C16 3.4(2) no
O11 S1 C11 C16 -127.14(18) no
C21 S1 C11 C16 118.59(18) no
O12 S1 C11 C12 -175.72(17) no
O11 S1 C11 C12 53.7(2) no
C21 S1 C11 C12 -60.6(2) no
C16 C11 C12 C13 .1(3) no
S1 C11 C12 C13 179.23(18) no
C11 C12 C13 C14 .3(4) no
C12 C13 C14 O14 179.3(2) no
C12 C13 C14 C15 .2(3) no
O14 C14 C15 C16 179.8(2) no
C13 C14 C15 C16 -1.0(3) no
C14 C15 C16 C11 1.4(3) no
C12 C11 C16 C15 -.9(3) no
S1 C11 C16 C15 179.92(17) no
O12 S1 C21 C22 -155.04(16) no
O11 S1 C21 C22 -24.81(19) no
C11 S1 C21 C22 90.58(18) no
O12 S1 C21 C26 33.5(2) no
O11 S1 C21 C26 163.77(17) no
C11 S1 C21 C26 -80.83(18) no
C26 C21 C22 C23 .0(3) no
S1 C21 C22 C23 -171.37(16) no
C21 C22 C23 C24 .8(3) no
C22 C23 C24 O24 178.7(2) no
C22 C23 C24 C25 -1.3(3) no
O24 C24 C25 C26 -179.1(2) no
C23 C24 C25 C26 1.0(3) no
C24 C25 C26 C21 -.1(3) no
C22 C21 C26 C25 -.4(3) no
S1 C21 C26 C25 170.95(17) no
C36 N31 C32 C33 -1.4(4) no
N31 C32 C33 C34 .9(4) no
C32 C33 C34 C35 .8(4) no
C32 C33 C34 C44 -179.5(2) no
C33 C34 C35 C36 -2.0(4) no
C44 C34 C35 C36 178.4(2) no
C32 N31 C36 C35 .2(4) no
C34 C35 C36 N31 1.6(4) no
C46 N41 C42 C43 .4(4) no
N41 C42 C43 C44 .1(4) no
C42 C43 C44 C45 -.6(3) no
C42 C43 C44 C34 -179.8(2) no
C33 C34 C44 C43 155.1(2) no
C35 C34 C44 C43 -25.2(3) no
C33 C34 C44 C45 -24.0(4) no
C35 C34 C44 C45 155.6(2) no
C43 C44 C45 C46 .7(3) no
C34 C44 C45 C46 179.9(2) no
C42 N41 C46 C45 -.4(4) no
C44 C45 C46 N41 -.2(4) no

loop_
_cod_related_entry_id
_cod_related_entry_database
_cod_related_entry_code
1 ChemSpider 21140666
